data_2244040
loop_
_publ_author_name
'Asadov, Khammed A.'
'Khrustalev, Victor N.'
'Dobrokhotova, Ekaterina V.'
'Akkurt, Mehmet'
'Huseynova, Afet T.'
'Akobirshoeva, Anzurat A.'
'Huseynov, Elnur Z.'

_publ_section_title
;
 Crystal structure and Hirshfeld surface analysis of
 2-amino-4-(4-methoxyphenyl)-6-oxo-1-phenyl-1,4,5,6-tetrahydropyridine-3-carbonitrile
;
_journal_coeditor_code VM2260
_journal_issue 3
_journal_name_full 'Acta Crystallographica Section E'
_journal_page_first
;
;
_journal_paper_doi 10.1107/S205698902200175X
_journal_volume 78
_journal_year 2022
_chemical_formula_iupac 'C19 H17 N3 O2'
_chemical_formula_moiety 'C19 H17 N3 O2'
_chemical_formula_sum 'C19 H17 N3 O2'
_chemical_formula_weight 319.36
_chemical_name_systematic 2-Amino-4-(4-methoxyphenyl)-6-oxo-1-phenyl-1,4,5,6-tetrahydropyridine-3-carbonitrile
_space_group_crystal_system monoclinic
_space_group_IT_number 14
_space_group_name_Hall '-P 2yn'
_space_group_name_H-M_alt 'P 1 21/n 1'
_atom_sites_solution_hydrogens mixed
_atom_sites_solution_primary difmap
_atom_sites_solution_secondary difmap
_audit_creation_method SHELXL-2013
_cell_angle_alpha 90
_cell_angle_beta 106.48(3)
_cell_angle_gamma 90
_cell_formula_units_Z 4
_cell_length_a 12.910(3)
_cell_length_b 6.3200(13)
_cell_length_c 21.170(4)
_cell_measurement_reflns_used 600
_cell_measurement_temperature 100(2)
_cell_measurement_theta_max 30.0
_cell_measurement_theta_min 2.4
_cell_volume 1656.3(7)
_computing_cell_refinement
;
<i>iMosflm</i> (Battye <i>et al.</i>,  2011)
;
_computing_data_collection
;
<i>Marccd</i> (Doyle, 2011)
;
_computing_data_reduction
;
<i>iMosflm</i> (Battye <i>et al.</i>,  2011)
;
_computing_molecular_graphics
;
ORTEP-3 for Windows (Farrugia, 2012)
;
_computing_publication_material
;
PLATON (Spek, 2020)
;
_computing_structure_refinement
;
SHELXL (Sheldrick, 2015b)
;
_computing_structure_solution
;
SHELXT (Sheldrick, 2015a)
;
_diffrn_ambient_temperature 100(2)
_diffrn_measured_fraction_theta_full 0.974
_diffrn_measured_fraction_theta_max 0.978
_diffrn_measurement_device_type 'Rayonix SX165 CCD'
_diffrn_measurement_method '/f scan'
_diffrn_radiation_type synchrotron
_diffrn_radiation_wavelength 0.80246
_diffrn_reflns_av_R_equivalents 0.0491
_diffrn_reflns_av_unetI/netI 0.0310
_diffrn_reflns_limit_h_max 16
_diffrn_reflns_limit_h_min -16
_diffrn_reflns_limit_k_max 7
_diffrn_reflns_limit_k_min -8
_diffrn_reflns_limit_l_max 27
_diffrn_reflns_limit_l_min -27
_diffrn_reflns_number 26143
_diffrn_reflns_theta_full 28.782
_diffrn_reflns_theta_max 31.047
_diffrn_reflns_theta_min 2.265
_exptl_absorpt_coefficient_mu 0.110
_exptl_absorpt_correction_T_max 0.985
_exptl_absorpt_correction_T_min 0.950
_exptl_absorpt_correction_type multi-scan
_exptl_absorpt_process_details
;
(Scala;Evans, 2006)
;
_exptl_crystal_colour colourless
_exptl_crystal_density_diffrn 1.281
_exptl_crystal_description prism
_exptl_crystal_F_000 672
_exptl_crystal_size_max 0.40
_exptl_crystal_size_mid 0.15
_exptl_crystal_size_min 0.07
_refine_diff_density_max 0.292
_refine_diff_density_min -0.269
_refine_ls_extinction_coef 0.033(3)
_refine_ls_extinction_expression Fc^*^=kFc[1+0.001xFc^2^\l^3^/sin(2\q)]^-1/4^
_refine_ls_extinction_method SHELXL
_refine_ls_goodness_of_fit_ref 1.048
_refine_ls_hydrogen_treatment mixed
_refine_ls_matrix_type full
_refine_ls_number_parameters 225
_refine_ls_number_reflns 3603
_refine_ls_number_restraints 0
_refine_ls_restrained_S_all 1.048
_refine_ls_R_factor_all 0.0608
_refine_ls_R_factor_gt 0.0538
_refine_ls_shift/su_max 0.000
_refine_ls_shift/su_mean 0.000
_refine_ls_structure_factor_coef Fsqd
_refine_ls_weighting_details 'w=1/[\s^2^(Fo^2^)+(0.059P)^2^+1.3785P] where P=(Fo^2^+2Fc^2^)/3'
_refine_ls_weighting_scheme calc
_refine_ls_wR_factor_gt 0.1384
_refine_ls_wR_factor_ref 0.1434
_reflns_number_gt 3125
_reflns_number_total 3603
_reflns_threshold_expression 'I > 2\s(I)'
_cod_data_source_file vm2260sup1.cif
_cod_data_source_block I
_cod_original_sg_symbol_H-M 'P 21/n'
_cod_database_code 2244040
_shelx_space_group_comment
;
The symmetry employed for this shelxl refinement is uniquely defined
by the following loop, which should always be used as a source of
symmetry information in preference to the above space-group names.
They are only intended as comments.
;
_shelx_estimated_absorpt_t_min 0.956
_shelx_estimated_absorpt_t_max 0.992
_shelxl_version_number .2013

loop_
_space_group_symop_operation_xyz
'x, y, z'
'-x+1/2, y+1/2, -z+1/2'
'-x, -y, -z'
'x-1/2, -y-1/2, z-1/2'

loop_
_atom_site_type_symbol
_atom_site_label
_atom_site_fract_x
_atom_site_fract_y
_atom_site_fract_z
_atom_site_U_iso_or_equiv
_atom_site_adp_type
_atom_site_calc_flag
_atom_site_occupancy
_atom_site_disorder_assembly
_atom_site_disorder_group
O O1 0.33220(11) 0.8608(2) 0.55256(7) 0.0332(3) Uani d 1 . .
O O2 0.55206(12) 0.1472(3) 0.79862(7) 0.0413(4) Uani d 1 . .
N N1 0.24126(11) 0.5628(2) 0.50951(7) 0.0269(3) Uani d 1 . .
N N2 -0.03015(13) 0.1368(3) 0.56257(8) 0.0321(4) Uani d 1 . .
N N3 0.12078(12) 0.3027(3) 0.45307(8) 0.0300(4) Uani d 1 . .
H H3C 0.0857(18) 0.177(4) 0.4520(11) 0.036 Uiso d 1 . .
H H3D 0.1458(19) 0.336(4) 0.4183(12) 0.036 Uiso d 1 . .
C C2 0.26361(14) 0.7307(3) 0.55371(9) 0.0272(4) Uani d 1 . .
C C3 0.19790(14) 0.7407(3) 0.60221(9) 0.0287(4) Uani d 1 . .
H H3A 0.1284 0.8122 0.5814 0.034 Uiso calc 1 . .
H H3B 0.2372 0.8254 0.6409 0.034 Uiso calc 1 . .
C C4 0.17589(14) 0.5196(3) 0.62495(9) 0.0277(4) Uani d 1 . .
H H4 0.1221 0.5339 0.6506 0.033 Uiso calc 1 . .
C C5 0.12391(13) 0.3942(3) 0.56355(9) 0.0268(4) Uani d 1 . .
C C6 0.15916(13) 0.4149(3) 0.50888(9) 0.0262(4) Uani d 1 . .
C C7 0.30690(13) 0.5355(3) 0.46514(9) 0.0279(4) Uani d 1 . .
C C8 0.31570(15) 0.6969(3) 0.42287(9) 0.0338(4) Uani d 1 . .
H H8 0.2765 0.8249 0.4215 0.041 Uiso calc 1 . .
C C9 0.38256(17) 0.6690(4) 0.38261(11) 0.0408(5) Uani d 1 . .
H H9 0.3906 0.7800 0.3541 0.049 Uiso calc 1 . .
C C10 0.43779(17) 0.4806(4) 0.38357(11) 0.0421(5) Uani d 1 . .
H H10 0.4827 0.4624 0.3554 0.051 Uiso calc 1 . .
C C11 0.42768(16) 0.3194(4) 0.42533(10) 0.0379(5) Uani d 1 . .
H H11 0.4651 0.1898 0.4256 0.045 Uiso calc 1 . .
C C12 0.36267(15) 0.3466(3) 0.46698(9) 0.0314(4) Uani d 1 . .
H H12 0.3564 0.2370 0.4964 0.038 Uiso calc 1 . .
C C13 0.27801(14) 0.4188(3) 0.66992(9) 0.0266(4) Uani d 1 . .
C C14 0.32417(14) 0.2403(3) 0.65102(9) 0.0274(4) Uani d 1 . .
H H14 0.2927 0.1822 0.6085 0.033 Uiso calc 1 . .
C C15 0.41514(15) 0.1438(3) 0.69241(9) 0.0298(4) Uani d 1 . .
H H15 0.4443 0.0197 0.6787 0.036 Uiso calc 1 . .
C C16 0.46259(15) 0.2306(3) 0.75379(9) 0.0316(4) Uani d 1 . .
C C17 0.41891(15) 0.4125(3) 0.77340(9) 0.0333(4) Uani d 1 . .
H H17 0.4520 0.4735 0.8153 0.040 Uiso calc 1 . .
C C18 0.32761(15) 0.5043(3) 0.73205(9) 0.0301(4) Uani d 1 . .
H H18 0.2980 0.6273 0.7460 0.036 Uiso calc 1 . .
C C19 0.5911(2) -0.0507(4) 0.78134(12) 0.0535(6) Uani d 1 . .
H H19A 0.6153 -0.0321 0.7418 0.080 Uiso calc 1 . .
H H19B 0.5329 -0.1558 0.7726 0.080 Uiso calc 1 . .
H H19C 0.6517 -0.0995 0.8178 0.080 Uiso calc 1 . .
C C20 0.03871(13) 0.2533(3) 0.56225(9) 0.0268(4) Uani d 1 . .

loop_
_atom_site_aniso_label
_atom_site_aniso_U_11
_atom_site_aniso_U_22
_atom_site_aniso_U_33
_atom_site_aniso_U_12
_atom_site_aniso_U_13
_atom_site_aniso_U_23
O1 0.0328(7) 0.0278(7) 0.0408(7) -0.0063(5) 0.0132(6) -0.0045(6)
O2 0.0378(7) 0.0485(9) 0.0319(7) 0.0068(6) 0.0005(6) 0.0031(6)
N1 0.0262(7) 0.0245(7) 0.0304(7) -0.0025(6) 0.0086(6) -0.0026(6)
N2 0.0318(8) 0.0294(8) 0.0348(8) -0.0028(6) 0.0093(6) 0.0009(7)
N3 0.0311(8) 0.0297(8) 0.0288(8) -0.0072(6) 0.0079(6) -0.0025(6)
C2 0.0272(8) 0.0218(8) 0.0310(9) 0.0010(6) 0.0058(7) 0.0001(7)
C3 0.0300(8) 0.0248(8) 0.0319(9) 0.0000(7) 0.0096(7) -0.0022(7)
C4 0.0267(8) 0.0268(9) 0.0305(9) -0.0005(7) 0.0098(7) -0.0023(7)
C5 0.0240(8) 0.0255(8) 0.0300(9) -0.0003(6) 0.0060(6) 0.0015(7)
C6 0.0233(7) 0.0228(8) 0.0303(8) -0.0006(6) 0.0040(6) 0.0003(7)
C7 0.0243(8) 0.0310(9) 0.0278(8) -0.0053(7) 0.0064(6) -0.0040(7)
C8 0.0319(9) 0.0351(10) 0.0331(9) -0.0054(8) 0.0072(7) 0.0005(8)
C9 0.0395(10) 0.0479(12) 0.0366(10) -0.0109(9) 0.0135(8) 0.0021(9)
C10 0.0368(10) 0.0531(13) 0.0404(11) -0.0106(9) 0.0173(9) -0.0088(10)
C11 0.0304(9) 0.0418(11) 0.0426(11) -0.0044(8) 0.0122(8) -0.0118(9)
C12 0.0296(9) 0.0313(9) 0.0329(9) -0.0019(7) 0.0083(7) -0.0033(8)
C13 0.0279(8) 0.0239(8) 0.0286(8) -0.0032(6) 0.0089(7) -0.0008(7)
C14 0.0276(8) 0.0259(8) 0.0278(8) -0.0031(7) 0.0067(7) -0.0011(7)
C15 0.0308(8) 0.0283(9) 0.0312(9) 0.0005(7) 0.0105(7) 0.0018(7)
C16 0.0300(9) 0.0356(10) 0.0273(9) -0.0003(7) 0.0047(7) 0.0052(7)
C17 0.0347(9) 0.0368(10) 0.0269(9) -0.0047(8) 0.0063(7) -0.0033(8)
C18 0.0342(9) 0.0280(9) 0.0290(9) -0.0020(7) 0.0106(7) -0.0030(7)
C19 0.0529(13) 0.0586(15) 0.0408(12) 0.0229(12) 0.0002(10) 0.0033(11)
C20 0.0264(8) 0.0245(8) 0.0280(8) 0.0024(7) 0.0054(6) 0.0005(7)

loop_
_atom_type_symbol
_atom_type_description
_atom_type_scat_dispersion_real
_atom_type_scat_dispersion_imag
_atom_type_scat_source
C C 0.0050 0.0020 'International Tables Vol C Tables 4.2.6.8 and 6.1.1.4'
H H 0.0000 0.0000 'International Tables Vol C Tables 4.2.6.8 and 6.1.1.4'
N N 0.0090 0.0040 'International Tables Vol C Tables 4.2.6.8 and 6.1.1.4'
O O 0.0150 0.0080 'International Tables Vol C Tables 4.2.6.8 and 6.1.1.4'

loop_
_geom_angle_atom_site_label_1
_geom_angle_atom_site_label_2
_geom_angle_atom_site_label_3
_geom_angle_site_symmetry_1
_geom_angle_site_symmetry_3
_geom_angle
_geom_angle_publ_flag
C16 O2 C19 . . 116.44(16) ?
C2 N1 C6 . . 121.62(15) ?
C2 N1 C7 . . 118.78(14) ?
C6 N1 C7 . . 119.55(14) ?
C6 N3 H3C . . 122.5(15) ?
C6 N3 H3D . . 117.7(15) ?
H3C N3 H3D . . 118(2) ?
O1 C2 N1 . . 121.14(16) ?
O1 C2 C3 . . 122.71(16) ?
N1 C2 C3 . . 116.16(15) ?
C2 C3 C4 . . 111.53(14) ?
C2 C3 H3A . . 109.3 ?
C4 C3 H3A . . 109.3 ?
C2 C3 H3B . . 109.3 ?
C4 C3 H3B . . 109.3 ?
H3A C3 H3B . . 108.0 ?
C5 C4 C13 . . 114.33(15) ?
C5 C4 C3 . . 106.59(15) ?
C13 C4 C3 . . 111.84(14) ?
C5 C4 H4 . . 108.0 ?
C13 C4 H4 . . 108.0 ?
C3 C4 H4 . . 108.0 ?
C6 C5 C20 . . 119.33(16) ?
C6 C5 C4 . . 120.46(15) ?
C20 C5 C4 . . 120.21(16) ?
N3 C6 C5 . . 124.45(16) ?
N3 C6 N1 . . 116.48(16) ?
C5 C6 N1 . . 119.07(16) ?
C8 C7 C12 . . 121.01(17) ?
C8 C7 N1 . . 120.29(17) ?
C12 C7 N1 . . 118.68(16) ?
C7 C8 C9 . . 118.95(19) ?
C7 C8 H8 . . 120.5 ?
C9 C8 H8 . . 120.5 ?
C10 C9 C8 . . 120.5(2) ?
C10 C9 H9 . . 119.7 ?
C8 C9 H9 . . 119.7 ?
C11 C10 C9 . . 120.19(19) ?
C11 C10 H10 . . 119.9 ?
C9 C10 H10 . . 119.9 ?
C10 C11 C12 . . 119.9(2) ?
C10 C11 H11 . . 120.0 ?
C12 C11 H11 . . 120.0 ?
C7 C12 C11 . . 119.35(19) ?
C7 C12 H12 . . 120.3 ?
C11 C12 H12 . . 120.3 ?
C14 C13 C18 . . 117.78(17) ?
C14 C13 C4 . . 121.64(16) ?
C18 C13 C4 . . 120.58(16) ?
C13 C14 C15 . . 122.01(17) ?
C13 C14 H14 . . 119.0 ?
C15 C14 H14 . . 119.0 ?
C16 C15 C14 . . 119.18(17) ?
C16 C15 H15 . . 120.4 ?
C14 C15 H15 . . 120.4 ?
O2 C16 C15 . . 123.92(18) ?
O2 C16 C17 . . 116.22(17) ?
C15 C16 C17 . . 119.86(17) ?
C18 C17 C16 . . 120.13(17) ?
C18 C17 H17 . . 119.9 ?
C16 C17 H17 . . 119.9 ?
C17 C18 C13 . . 121.01(18) ?
C17 C18 H18 . . 119.5 ?
C13 C18 H18 . . 119.5 ?
O2 C19 H19A . . 109.5 ?
O2 C19 H19B . . 109.5 ?
H19A C19 H19B . . 109.5 ?
O2 C19 H19C . . 109.5 ?
H19A C19 H19C . . 109.5 ?
H19B C19 H19C . . 109.5 ?
N2 C20 C5 . . 178.6(2) ?

loop_
_geom_bond_atom_site_label_1
_geom_bond_atom_site_label_2
_geom_bond_site_symmetry_2
_geom_bond_distance
_geom_bond_publ_flag
O1 C2 . 1.214(2) ?
O2 C16 . 1.375(2) ?
O2 C19 . 1.434(3) ?
N1 C2 . 1.390(2) ?
N1 C6 . 1.410(2) ?
N1 C7 . 1.443(2) ?
N2 C20 . 1.156(2) ?
N3 C6 . 1.346(2) ?
N3 H3C . 0.91(2) ?
N3 H3D . 0.91(2) ?
C2 C3 . 1.507(2) ?
C3 C4 . 1.530(2) ?
C3 H3A . 0.9900 ?
C3 H3B . 0.9900 ?
C4 C5 . 1.508(2) ?
C4 C13 . 1.529(2) ?
C4 H4 . 1.0000 ?
C5 C6 . 1.365(2) ?
C5 C20 . 1.410(2) ?
C7 C8 . 1.383(3) ?
C7 C12 . 1.389(3) ?
C8 C9 . 1.386(3) ?
C8 H8 . 0.9500 ?
C9 C10 . 1.385(3) ?
C9 H9 . 0.9500 ?
C10 C11 . 1.379(3) ?
C10 H10 . 0.9500 ?
C11 C12 . 1.390(3) ?
C11 H11 . 0.9500 ?
C12 H12 . 0.9500 ?
C13 C14 . 1.387(2) ?
C13 C18 . 1.398(3) ?
C14 C15 . 1.391(3) ?
C14 H14 . 0.9500 ?
C15 C16 . 1.383(3) ?
C15 H15 . 0.9500 ?
C16 C17 . 1.395(3) ?
C17 C18 . 1.381(3) ?
C17 H17 . 0.9500 ?
C18 H18 . 0.9500 ?
C19 H19A . 0.9800 ?
C19 H19B . 0.9800 ?
C19 H19C . 0.9800 ?

loop_
_geom_hbond_atom_site_label_D
_geom_hbond_atom_site_label_H
_geom_hbond_atom_site_label_A
_geom_hbond_site_symmetry_A
_geom_hbond_distance_DH
_geom_hbond_distance_HA
_geom_hbond_distance_DA
_geom_hbond_angle_DHA
N3 H3C N2 3_556 0.91(2) 2.10(2) 2.996(2) 166(2)
N3 H3D O2 4_565 0.91(2) 2.48(2) 3.152(2) 131.0(19)
C11 H11 O1 3_666 0.95 2.55 3.210(3) 127
C14 H14 O1 1_545 0.95 2.48 3.199(2) 133
C10 H10 Cg3 3_666 0.95 2.99 3.813(3) 146
C18 H18 Cg3 2_556 0.95 2.87 3.716(2) 150

loop_
_geom_torsion_atom_site_label_1
_geom_torsion_atom_site_label_2
_geom_torsion_atom_site_label_3
_geom_torsion_atom_site_label_4
_geom_torsion_site_symmetry_1
_geom_torsion_site_symmetry_2
_geom_torsion_site_symmetry_3
_geom_torsion_site_symmetry_4
_geom_torsion
_geom_torsion_publ_flag
C6 N1 C2 O1 . . . . -177.75(16) ?
C7 N1 C2 O1 . . . . 4.8(3) ?
C6 N1 C2 C3 . . . . 2.1(2) ?
C7 N1 C2 C3 . . . . -175.40(15) ?
O1 C2 C3 C4 . . . . -143.36(18) ?
N1 C2 C3 C4 . . . . 36.8(2) ?
C2 C3 C4 C5 . . . . -54.71(18) ?
C2 C3 C4 C13 . . . . 70.92(19) ?
C13 C4 C5 C6 . . . . -84.4(2) ?
C3 C4 C5 C6 . . . . 39.7(2) ?
C13 C4 C5 C20 . . . . 95.23(19) ?
C3 C4 C5 C20 . . . . -140.67(16) ?
C20 C5 C6 N3 . . . . -2.7(3) ?
C4 C5 C6 N3 . . . . 176.95(17) ?
C20 C5 C6 N1 . . . . 177.30(15) ?
C4 C5 C6 N1 . . . . -3.1(2) ?
C2 N1 C6 N3 . . . . 159.46(16) ?
C7 N1 C6 N3 . . . . -23.1(2) ?
C2 N1 C6 C5 . . . . -20.5(2) ?
C7 N1 C6 C5 . . . . 156.97(16) ?
C2 N1 C7 C8 . . . . -57.2(2) ?
C6 N1 C7 C8 . . . . 125.25(18) ?
C2 N1 C7 C12 . . . . 121.29(18) ?
C6 N1 C7 C12 . . . . -56.3(2) ?
C12 C7 C8 C9 . . . . -0.9(3) ?
N1 C7 C8 C9 . . . . 177.59(17) ?
C7 C8 C9 C10 . . . . 1.5(3) ?
C8 C9 C10 C11 . . . . -0.8(3) ?
C9 C10 C11 C12 . . . . -0.6(3) ?
C8 C7 C12 C11 . . . . -0.4(3) ?
N1 C7 C12 C11 . . . . -178.91(16) ?
C10 C11 C12 C7 . . . . 1.1(3) ?
C5 C4 C13 C14 . . . . 7.1(2) ?
C3 C4 C13 C14 . . . . -114.15(18) ?
C5 C4 C13 C18 . . . . -172.53(16) ?
C3 C4 C13 C18 . . . . 66.2(2) ?
C18 C13 C14 C15 . . . . 1.7(3) ?
C4 C13 C14 C15 . . . . -177.99(16) ?
C13 C14 C15 C16 . . . . -1.4(3) ?
C19 O2 C16 C15 . . . . -5.2(3) ?
C19 O2 C16 C17 . . . . 174.22(19) ?
C14 C15 C16 O2 . . . . 179.53(17) ?
C14 C15 C16 C17 . . . . 0.1(3) ?
O2 C16 C17 C18 . . . . -178.57(17) ?
C15 C16 C17 C18 . . . . 0.9(3) ?
C16 C17 C18 C13 . . . . -0.6(3) ?
C14 C13 C18 C17 . . . . -0.6(3) ?
C4 C13 C18 C17 . . . . 179.03(17) ?

_cod_database_fobs_code 2244040
